data_4124295
loop_
_publ_author_name
'Larson, Reed T.'
'Pemberton, Ryan P.'
'Franke, Jenna M.'
'Tantillo, Dean J.'
'Thomson, Regan J.'

_publ_section_title
;
 Total Synthesis of the Galbulimima Alkaloids Himandravine and GB17 Using
 Biomimetic Diels-Alder Reactions of Double Diene Precursors.
;
_journal_issue 34
_journal_name_full 'Journal of the American Chemical Society'
_journal_page_first 11197
_journal_page_last 11204
_journal_paper_doi 10.1021/jacs.5b07710
_journal_volume 137
_journal_year 2015
_chemical_absolute_configuration ad
_chemical_formula_moiety 'C21 H32 N O2, Cl'
_chemical_formula_sum 'C21 H32 Cl N O2'
_chemical_formula_weight 365.92
_chemical_name_systematic
;
 ?
;
_space_group_crystal_system hexagonal
_space_group_IT_number 173
_space_group_name_Hall 'P 6c'
_space_group_name_H-M_alt 'P 63'
_symmetry_space_group_name_Hall 'P 6c'
_symmetry_space_group_name_H-M 'P 63'
_atom_sites_solution_hydrogens mixed
_audit_creation_date 2014-07-02
_audit_creation_method
;
Olex2 1.2
(compiled 2014.06.27 svn.r2953 for OlexSys, GUI svn.r4855)
;
_cell_angle_alpha 90
_cell_angle_beta 90
_cell_angle_gamma 120
_cell_formula_units_Z 6
_cell_length_a 22.3539(6)
_cell_length_b 22.3539(6)
_cell_length_c 7.4198(2)
_cell_measurement_reflns_used 9314
_cell_measurement_temperature 100(2)
_cell_measurement_theta_max 65.012
_cell_measurement_theta_min 3.955
_cell_volume 3210.92(15)
_computing_cell_refinement 'SAINT V7.23A (Bruker, 2005)'
_computing_data_collection 'APEX2 V2.1-4 (Bruker, 2007)'
_computing_data_reduction 'Bruker SAINT'
_computing_molecular_graphics 'Olex2 (Dolomanov et al., 2009)'
_computing_publication_material 'Olex2 (Dolomanov et al., 2009)'
_computing_structure_refinement 'ShelXL (Sheldrick, 2008)'
_diffrn_ambient_temperature 99.98
_diffrn_detector_area_resol_mean 8
_diffrn_measured_fraction_theta_full 0.949
_diffrn_measured_fraction_theta_max 1.000
_diffrn_measurement_device_type 'Bruker Kappa APEX CCD area detector'
_diffrn_measurement_method '\w and \f scans'
_diffrn_radiation_monochromator 'Quazar optics'
_diffrn_radiation_type CuK\a
_diffrn_radiation_wavelength 1.54178
_diffrn_reflns_av_R_equivalents 0.0227
_diffrn_reflns_av_unetI/netI 0.0155
_diffrn_reflns_laue_measured_fraction_full 0.949
_diffrn_reflns_laue_measured_fraction_max 1.000
_diffrn_reflns_limit_h_max 26
_diffrn_reflns_limit_h_min -26
_diffrn_reflns_limit_k_max 26
_diffrn_reflns_limit_k_min -26
_diffrn_reflns_limit_l_max 8
_diffrn_reflns_limit_l_min -8
_diffrn_reflns_number 22424
_diffrn_reflns_point_group_measured_fraction_full 0.940
_diffrn_reflns_point_group_measured_fraction_max 0.993
_diffrn_reflns_theta_full 67.679
_diffrn_reflns_theta_max 65.031
_diffrn_reflns_theta_min 2.282
_diffrn_source microsource
_exptl_absorpt_coefficient_mu 1.669
_exptl_absorpt_correction_T_max 0.7526
_exptl_absorpt_correction_T_min 0.6313
_exptl_absorpt_correction_type multi-scan
_exptl_absorpt_process_details
;
SADABS-2012/1 (Bruker,2012) was used for absorption correction.
wR2(int) was 0.0601 before and 0.0359 after correction.
The Ratio of minimum to maximum transmission is 0.8388.
The \l/2 correction factor is 0.0015.
;
_exptl_crystal_colour colourless
_exptl_crystal_colour_primary colourless
_exptl_crystal_density_diffrn 1.135
_exptl_crystal_description plate
_exptl_crystal_F_000 1188
_exptl_crystal_size_max 0.428
_exptl_crystal_size_mid 0.302
_exptl_crystal_size_min 0.13
_refine_diff_density_max 0.316
_refine_diff_density_min -0.123
_refine_diff_density_rms 0.028
_refine_ls_abs_structure_details
;
 Flack x determined using 1637 quotients [(I+)-(I-)]/[(I+)+(I-)]
 (Parsons and Flack (2004), Acta Cryst. A60, s61).
;
_refine_ls_abs_structure_Flack -0.010(5)
_refine_ls_extinction_method none
_refine_ls_goodness_of_fit_ref 1.040
_refine_ls_hydrogen_treatment mixed
_refine_ls_matrix_type full
_refine_ls_number_parameters 236
_refine_ls_number_reflns 3645
_refine_ls_number_restraints 1
_refine_ls_restrained_S_all 1.040
_refine_ls_R_factor_all 0.0229
_refine_ls_R_factor_gt 0.0228
_refine_ls_shift/su_max 0.001
_refine_ls_shift/su_mean 0.000
_refine_ls_structure_factor_coef Fsqd
_refine_ls_weighting_details 'w=1/[\s^2^(Fo^2^)+(0.0364P)^2^+0.5754P] where P=(Fo^2^+2Fc^2^)/3'
_refine_ls_weighting_scheme calc
_refine_ls_wR_factor_gt 0.0615
_refine_ls_wR_factor_ref 0.0616
_reflns_Friedel_coverage 0.829
_reflns_friedel_fraction_full 0.930
_reflns_friedel_fraction_max 0.985
_reflns_number_gt 3620
_reflns_number_total 3645
_reflns_threshold_expression 'I > 2\s(I)'
_cod_data_source_file ja5b07710_si_004.cif
_cod_data_source_block n3323
_cod_depositor_comments 'Adding full bibliography for 4124293--4124295.cif.'
_cod_original_cell_volume 3210.92(19)
_cod_database_code 4124295
_shelxl_version_number 2013-4
_shelx_space_group_comment
;
The symmetry employed for this shelxl refinement is uniquely defined
by the following loop, which should always be used as a source of
symmetry information in preference to the above space-group names.
They are only intended as comments.
;
_shelx_estimated_absorpt_t_max 0.812
_shelx_estimated_absorpt_t_min 0.535
_olex2_refinement_description
;
1. Fixed Uiso
 At 1.2 times of:
  All C(H) groups, All C(H,H) groups
 At 1.5 times of:
  All C(H,H,H) groups
2.a Ternary CH refined with riding coordinates:
 C2(H2), C6(H6), C10(H10), C15(H15), C16(H16), C19(H19)
2.b Secondary CH2 refined with riding coordinates:
 C3(H3A,H3B), C4(H4A,H4B), C5(H5A,H5B), C9(H9A,H9B), C11(H11A,H11B), C12(H12A,
 H12B), C13(H13A,H13B), C14(H14A,H14B)
2.c Aromatic/amide H refined with riding coordinates:
 C8(H8), C20(H20)
2.d Idealised Me refined as rotating group:
 C1(H1C,H1D,H1E), C21(H21A,H21B,H21C)
;
_smtbx_masks_special_details
;
The solvent masking procedure as implemented in Olex2 was used to remove the
electronic contribution of solvent molecules from the refinement.  As the exact
solvent content is not known, only the atoms used in the refinement model are
reported in the formula here.

Total solvent accessible volume / cell = 351.1 Ang^3^ [10.9%]
Total electron count / cell = 69.7
;
_olex2_submission_special_instructions 'No special instructions were received'

loop_
_space_group_symop_operation_xyz
'x, y, z'
'-y, x-y, z'
'-x+y, -x, z'
'-x, -y, z+1/2'
'y, -x+y, z+1/2'
'x-y, x, z+1/2'

loop_
_atom_site_label
_atom_site_type_symbol
_atom_site_fract_x
_atom_site_fract_y
_atom_site_fract_z
_atom_site_U_iso_or_equiv
_atom_site_adp_type
_atom_site_occupancy
_atom_site_site_symmetry_order
_atom_site_calc_flag
_atom_site_refinement_flags_posn
Cl1 Cl 0.54589(2) 0.45289(2) 0.50179(7) 0.02336(12) Uani 1 1 d .
O1 O 0.36091(7) 0.15600(6) -0.0089(2) 0.0297(3) Uani 1 1 d .
O2 O 0.41937(7) 0.16778(7) -0.26274(19) 0.0291(3) Uani 1 1 d .
N1 N 0.51657(8) 0.44715(7) 0.0778(2) 0.0201(3) Uani 1 1 d .
H1A H 0.4921(11) 0.4681(11) 0.062(3) 0.023(5) Uiso 1 1 d .
H1B H 0.5197(11) 0.4427(10) 0.200(3) 0.020(5) Uiso 1 1 d .
C1 C 0.61903(9) 0.56353(9) 0.1015(3) 0.0246(4) Uani 1 1 d .
H1C H 0.5911 0.5844 0.0684 0.037 Uiso 1 1 calc GR
H1D H 0.6668 0.5936 0.0617 0.037 Uiso 1 1 calc GR
H1E H 0.6181 0.5578 0.2327 0.037 Uiso 1 1 calc GR
C2 C 0.58992(8) 0.49367(9) 0.0117(3) 0.0238(4) Uani 1 1 d .
H2 H 0.5890 0.4997 -0.1217 0.029 Uiso 1 1 calc R
C3 C 0.63252(10) 0.45927(10) 0.0525(3) 0.0318(5) Uani 1 1 d .
H3A H 0.6369 0.4569 0.1847 0.038 Uiso 1 1 calc R
H3B H 0.6795 0.4878 0.0021 0.038 Uiso 1 1 calc R
C4 C 0.60006(10) 0.38667(11) -0.0262(4) 0.0392(5) Uani 1 1 d .
H4A H 0.6274 0.3649 0.0100 0.047 Uiso 1 1 calc R
H4B H 0.6002 0.3891 -0.1594 0.047 Uiso 1 1 calc R
C5 C 0.52611(10) 0.34339(10) 0.0420(3) 0.0315(5) Uani 1 1 d .
H5A H 0.5264 0.3389 0.1747 0.038 Uiso 1 1 calc R
H5B H 0.5049 0.2965 -0.0108 0.038 Uiso 1 1 calc R
C6 C 0.48309(9) 0.37670(8) -0.0089(3) 0.0228(3) Uani 1 1 d .
H6 H 0.4861 0.3834 -0.1425 0.027 Uiso 1 1 calc R
C7 C 0.40715(9) 0.33263(9) 0.0403(2) 0.0223(4) Uani 1 1 d .
C8 C 0.38288(10) 0.33118(10) 0.2040(3) 0.0265(4) Uani 1 1 d .
H8 H 0.4147 0.3581 0.2957 0.032 Uiso 1 1 calc R
C9 C 0.30761(11) 0.28919(11) 0.2524(3) 0.0328(5) Uani 1 1 d .
H9A H 0.2962 0.3150 0.3412 0.039 Uiso 1 1 calc R
H9B H 0.2986 0.2454 0.3092 0.039 Uiso 1 1 calc R
C10 C 0.26137(10) 0.27310(11) 0.0873(3) 0.0330(5) Uani 1 1 d .
H10 H 0.2662 0.3174 0.0422 0.040 Uiso 1 1 calc R
C11 C 0.18517(11) 0.22424(14) 0.1329(4) 0.0468(6) Uani 1 1 d .
H11A H 0.1799 0.1810 0.1845 0.056 Uiso 1 1 calc R
H11B H 0.1704 0.2461 0.2253 0.056 Uiso 1 1 calc R
C12 C 0.13871(12) 0.20684(15) -0.0316(4) 0.0573(8) Uani 1 1 d .
H12A H 0.1399 0.2492 -0.0758 0.069 Uiso 1 1 calc R
H12B H 0.0905 0.1732 0.0026 0.069 Uiso 1 1 calc R
C13 C 0.16205(13) 0.17641(16) -0.1817(4) 0.0563(7) Uani 1 1 d .
H13A H 0.1332 0.1686 -0.2900 0.068 Uiso 1 1 calc R
H13B H 0.1557 0.1313 -0.1425 0.068 Uiso 1 1 calc R
C14 C 0.23796(12) 0.22499(13) -0.2288(3) 0.0423(5) Uani 1 1 d .
H14A H 0.2433 0.2682 -0.2805 0.051 Uiso 1 1 calc R
H14B H 0.2526 0.2030 -0.3211 0.051 Uiso 1 1 calc R
C15 C 0.28435(10) 0.24217(10) -0.0625(3) 0.0282(4) Uani 1 1 d .
H15 H 0.2801 0.1982 -0.0165 0.034 Uiso 1 1 calc R
C16 C 0.36063(10) 0.29079(9) -0.1162(2) 0.0235(4) Uani 1 1 d .
H16 H 0.3608 0.3249 -0.2039 0.028 Uiso 1 1 calc R
C17 C 0.39024(9) 0.25207(9) -0.2144(3) 0.0233(4) Uani 1 1 d .
C18 C 0.38638(9) 0.18792(10) -0.1450(3) 0.0236(4) Uani 1 1 d .
C19 C 0.44957(12) 0.21805(11) -0.4073(3) 0.0343(5) Uani 1 1 d .
H19 H 0.5011 0.2414 -0.3992 0.041 Uiso 1 1 calc R
C20 C 0.42699(11) 0.26911(10) -0.3648(3) 0.0299(4) Uani 1 1 d .
H20 H 0.4376 0.3085 -0.4361 0.036 Uiso 1 1 calc R
C21 C 0.42693(16) 0.18382(13) -0.5867(3) 0.0490(6) Uani 1 1 d .
H21A H 0.4370 0.1460 -0.5950 0.073 Uiso 1 1 calc GR
H21B H 0.4518 0.2176 -0.6822 0.073 Uiso 1 1 calc GR
H21C H 0.3772 0.1654 -0.6008 0.073 Uiso 1 1 calc GR

loop_
_atom_site_aniso_label
_atom_site_aniso_U_11
_atom_site_aniso_U_22
_atom_site_aniso_U_33
_atom_site_aniso_U_23
_atom_site_aniso_U_13
_atom_site_aniso_U_12
Cl1 0.0279(2) 0.0267(2) 0.0172(2) 0.00115(18) 0.00060(19) 0.01496(16)
O1 0.0412(7) 0.0309(6) 0.0227(6) 0.0036(7) 0.0023(7) 0.0223(6)
O2 0.0382(7) 0.0284(7) 0.0280(7) -0.0002(6) 0.0043(6) 0.0221(6)
N1 0.0247(8) 0.0220(7) 0.0175(8) -0.0003(6) 0.0006(6) 0.0147(6)
C1 0.0247(9) 0.0244(9) 0.0241(10) 0.0026(8) 0.0007(7) 0.0118(8)
C2 0.0246(8) 0.0255(8) 0.0216(9) 0.0028(8) 0.0049(8) 0.0126(7)
C3 0.0234(9) 0.0294(10) 0.0452(13) -0.0002(8) 0.0052(8) 0.0152(8)
C4 0.0318(10) 0.0354(10) 0.0582(16) -0.0064(11) 0.0047(10) 0.0228(9)
C5 0.0300(9) 0.0239(9) 0.0456(14) -0.0022(8) -0.0007(8) 0.0172(8)
C6 0.0290(9) 0.0208(8) 0.0212(8) -0.0030(8) 0.0010(9) 0.0145(7)
C7 0.0269(9) 0.0199(8) 0.0242(10) 0.0001(7) -0.0011(7) 0.0148(7)
C8 0.0285(10) 0.0268(9) 0.0226(10) -0.0021(8) -0.0008(8) 0.0126(8)
C9 0.0309(10) 0.0344(10) 0.0284(11) -0.0048(9) 0.0045(8) 0.0127(8)
C10 0.0302(10) 0.0339(10) 0.0371(11) -0.0100(9) -0.0002(9) 0.0177(9)
C11 0.0310(11) 0.0509(14) 0.0558(15) -0.0222(12) 0.0038(11) 0.0184(11)
C12 0.0292(11) 0.0695(16) 0.075(2) -0.0346(15) -0.0105(12) 0.0257(12)
C13 0.0351(12) 0.0728(18) 0.0605(17) -0.0353(15) -0.0187(12) 0.0265(12)
C14 0.0378(12) 0.0542(14) 0.0426(13) -0.0200(11) -0.0130(10) 0.0288(11)
C15 0.0282(9) 0.0304(9) 0.0308(10) -0.0083(8) -0.0033(8) 0.0184(8)
C16 0.0317(10) 0.0236(9) 0.0215(10) -0.0013(7) -0.0011(8) 0.0185(8)
C17 0.0262(9) 0.0230(9) 0.0219(9) -0.0033(7) -0.0032(7) 0.0131(7)
C18 0.0256(9) 0.0246(9) 0.0231(9) -0.0057(7) -0.0040(7) 0.0145(8)
C19 0.0390(11) 0.0321(11) 0.0334(11) -0.0002(9) 0.0116(9) 0.0190(9)
C20 0.0411(11) 0.0262(10) 0.0228(10) 0.0007(8) 0.0031(8) 0.0172(9)
C21 0.0712(17) 0.0386(12) 0.0340(13) -0.0013(11) 0.0159(12) 0.0251(12)

loop_
_atom_type_symbol
_atom_type_description
_atom_type_scat_dispersion_real
_atom_type_scat_dispersion_imag
_atom_type_scat_source
C C 0.0181 0.0091 'International Tables Vol C Tables 4.2.6.8 and 6.1.1.4'
H H 0.0000 0.0000 'International Tables Vol C Tables 4.2.6.8 and 6.1.1.4'
Cl Cl 0.3639 0.7018 'International Tables Vol C Tables 4.2.6.8 and 6.1.1.4'
N N 0.0311 0.0180 'International Tables Vol C Tables 4.2.6.8 and 6.1.1.4'
O O 0.0492 0.0322 'International Tables Vol C Tables 4.2.6.8 and 6.1.1.4'

loop_
_geom_angle_atom_site_label_1
_geom_angle_atom_site_label_2
_geom_angle_atom_site_label_3
_geom_angle
C18 O2 C19 109.76(14)
H1A N1 H1B 107.0(19)
C2 N1 H1A 109.6(13)
C2 N1 H1B 106.1(13)
C6 N1 H1A 112.2(13)
C6 N1 H1B 109.4(13)
C6 N1 C2 112.29(14)
H1C C1 H1D 109.5
H1C C1 H1E 109.5
H1D C1 H1E 109.5
C2 C1 H1C 109.5
C2 C1 H1D 109.5
C2 C1 H1E 109.5
N1 C2 H2 108.9
N1 C2 C3 108.87(15)
C1 C2 N1 108.92(15)
C1 C2 H2 108.9
C1 C2 C3 112.24(16)
C3 C2 H2 108.9
C2 C3 H3A 109.2
C2 C3 H3B 109.2
C2 C3 C4 112.11(16)
H3A C3 H3B 107.9
C4 C3 H3A 109.2
C4 C3 H3B 109.2
C3 C4 H4A 109.7
C3 C4 H4B 109.7
C3 C4 C5 109.66(17)
H4A C4 H4B 108.2
C5 C4 H4A 109.7
C5 C4 H4B 109.7
C4 C5 H5A 109.5
C4 C5 H5B 109.5
C4 C5 C6 110.82(16)
H5A C5 H5B 108.1
C6 C5 H5A 109.5
C6 C5 H5B 109.5
N1 C6 C5 107.37(14)
N1 C6 H6 107.8
N1 C6 C7 112.61(14)
C5 C6 H6 107.8
C7 C6 C5 113.29(15)
C7 C6 H6 107.8
C6 C7 C16 114.34(15)
C8 C7 C6 123.15(17)
C8 C7 C16 122.50(17)
C7 C8 H8 118.3
C7 C8 C9 123.45(18)
C9 C8 H8 118.3
C8 C9 H9A 109.3
C8 C9 H9B 109.3
C8 C9 C10 111.73(17)
H9A C9 H9B 107.9
C10 C9 H9A 109.3
C10 C9 H9B 109.3
C9 C10 H10 108.1
C9 C10 C11 111.83(19)
C9 C10 C15 110.45(16)
C11 C10 H10 108.1
C15 C10 H10 108.1
C15 C10 C11 110.09(17)
C10 C11 H11A 109.2
C10 C11 H11B 109.2
H11A C11 H11B 107.9
C12 C11 C10 112.3(2)
C12 C11 H11A 109.2
C12 C11 H11B 109.2
C11 C12 H12A 109.5
C11 C12 H12B 109.5
C11 C12 C13 110.93(19)
H12A C12 H12B 108.0
C13 C12 H12A 109.5
C13 C12 H12B 109.5
C12 C13 H13A 109.5
C12 C13 H13B 109.5
C12 C13 C14 110.8(2)
H13A C13 H13B 108.1
C14 C13 H13A 109.5
C14 C13 H13B 109.5
C13 C14 H14A 109.3
C13 C14 H14B 109.3
C13 C14 C15 111.4(2)
H14A C14 H14B 108.0
C15 C14 H14A 109.3
C15 C14 H14B 109.3
C10 C15 C14 111.16(17)
C10 C15 H15 108.0
C10 C15 C16 111.81(16)
C14 C15 H15 108.0
C14 C15 C16 109.79(17)
C16 C15 H15 108.0
C7 C16 C15 114.09(16)
C7 C16 H16 106.6
C15 C16 H16 106.6
C17 C16 C7 110.96(15)
C17 C16 C15 111.45(15)
C17 C16 H16 106.6
C18 C17 C16 123.69(16)
C20 C17 C16 128.83(17)
C20 C17 C18 107.34(16)
O1 C18 O2 121.22(16)
O1 C18 C17 130.19(17)
O2 C18 C17 108.58(16)
O2 C19 H19 109.2
O2 C19 C20 103.37(16)
O2 C19 C21 110.78(17)
C20 C19 H19 109.2
C21 C19 H19 109.2
C21 C19 C20 115.0(2)
C17 C20 C19 110.86(18)
C17 C20 H20 124.6
C19 C20 H20 124.6
C19 C21 H21A 109.5
C19 C21 H21B 109.5
C19 C21 H21C 109.5
H21A C21 H21B 109.5
H21A C21 H21C 109.5
H21B C21 H21C 109.5

loop_
_geom_bond_atom_site_label_1
_geom_bond_atom_site_label_2
_geom_bond_distance
O1 C18 1.203(3)
O2 C18 1.357(2)
O2 C19 1.453(3)
N1 H1A 0.89(2)
N1 H1B 0.92(3)
N1 C2 1.519(2)
N1 C6 1.509(2)
C1 H1C 0.9800
C1 H1D 0.9800
C1 H1E 0.9800
C1 C2 1.513(3)
C2 H2 1.0000
C2 C3 1.524(2)
C3 H3A 0.9900
C3 H3B 0.9900
C3 C4 1.524(3)
C4 H4A 0.9900
C4 H4B 0.9900
C4 C5 1.525(3)
C5 H5A 0.9900
C5 H5B 0.9900
C5 C6 1.529(2)
C6 H6 1.0000
C6 C7 1.521(2)
C7 C8 1.324(3)
C7 C16 1.527(3)
C8 H8 0.9500
C8 C9 1.504(3)
C9 H9A 0.9900
C9 H9B 0.9900
C9 C10 1.525(3)
C10 H10 1.0000
C10 C11 1.532(3)
C10 C15 1.527(3)
C11 H11A 0.9900
C11 H11B 0.9900
C11 C12 1.522(4)
C12 H12A 0.9900
C12 H12B 0.9900
C12 C13 1.526(4)
C13 H13A 0.9900
C13 H13B 0.9900
C13 C14 1.529(4)
C14 H14A 0.9900
C14 H14B 0.9900
C14 C15 1.532(3)
C15 H15 1.0000
C15 C16 1.547(3)
C16 H16 1.0000
C16 C17 1.514(2)
C17 C18 1.485(3)
C17 C20 1.324(3)
C19 H19 1.0000
C19 C20 1.494(3)
C19 C21 1.492(3)
C20 H20 0.9500
C21 H21A 0.9800
C21 H21B 0.9800
C21 H21C 0.9800

loop_
_geom_hbond_atom_site_label_D
_geom_hbond_atom_site_label_H
_geom_hbond_atom_site_label_A
_geom_hbond_distance_DH
_geom_hbond_distance_HA
_geom_hbond_distance_DA
_geom_hbond_angle_DHA
_geom_hbond_site_symmetry_A
N1 H1A Cl1 0.89(2) 2.35(2) 3.2219(16) 165.8(18) 4_664
N1 H1B Cl1 0.92(3) 2.30(3) 3.2028(17) 168.8(19) .
C15 H15 O1 1.00 2.42 3.177(2) 131.9 .

loop_
_geom_torsion_atom_site_label_1
_geom_torsion_atom_site_label_2
_geom_torsion_atom_site_label_3
_geom_torsion_atom_site_label_4
_geom_torsion
O2 C19 C20 C17 1.3(2)
N1 C2 C3 C4 55.0(2)
N1 C6 C7 C8 -39.9(2)
N1 C6 C7 C16 139.10(16)
C1 C2 C3 C4 175.63(17)
C2 N1 C6 C5 61.1(2)
C2 N1 C6 C7 -173.51(15)
C2 C3 C4 C5 -55.6(2)
C3 C4 C5 C6 58.3(2)
C4 C5 C6 N1 -60.3(2)
C4 C5 C6 C7 174.70(17)
C5 C6 C7 C8 82.2(2)
C5 C6 C7 C16 -98.81(19)
C6 N1 C2 C1 178.69(15)
C6 N1 C2 C3 -58.6(2)
C6 C7 C8 C9 178.31(17)
C6 C7 C16 C15 175.90(14)
C6 C7 C16 C17 49.0(2)
C7 C8 C9 C10 -22.9(3)
C7 C16 C17 C18 76.8(2)
C7 C16 C17 C20 -98.4(2)
C8 C7 C16 C15 -5.1(2)
C8 C7 C16 C17 -131.93(18)
C8 C9 C10 C11 174.18(17)
C8 C9 C10 C15 51.2(2)
C9 C10 C11 C12 -179.00(19)
C9 C10 C15 C14 179.42(18)
C9 C10 C15 C16 -57.5(2)
C10 C11 C12 C13 55.9(3)
C10 C15 C16 C7 34.1(2)
C10 C15 C16 C17 160.70(17)
C11 C10 C15 C14 55.4(3)
C11 C10 C15 C16 178.52(19)
C11 C12 C13 C14 -55.2(3)
C12 C13 C14 C15 55.7(3)
C13 C14 C15 C10 -56.3(3)
C13 C14 C15 C16 179.48(19)
C14 C15 C16 C7 157.94(16)
C14 C15 C16 C17 -75.4(2)
C15 C10 C11 C12 -55.8(3)
C15 C16 C17 C18 -51.5(2)
C15 C16 C17 C20 133.3(2)
C16 C7 C8 C9 -0.6(3)
C16 C17 C18 O1 0.4(3)
C16 C17 C18 O2 -178.35(16)
C16 C17 C20 C19 176.26(19)
C18 O2 C19 C20 -2.8(2)
C18 O2 C19 C21 -126.5(2)
C18 C17 C20 C19 0.5(2)
C19 O2 C18 O1 -175.68(18)
C19 O2 C18 C17 3.2(2)
C20 C17 C18 O1 176.4(2)
C20 C17 C18 O2 -2.3(2)
C21 C19 C20 C17 122.2(2)

loop_
_smtbx_masks_void_nr
_smtbx_masks_void_average_x
_smtbx_masks_void_average_y
_smtbx_masks_void_average_z
_smtbx_masks_void_volume
_smtbx_masks_void_count_electrons
1 0.000 0.000 -0.193 162.9 33.8
2 0.333 0.667 -0.040 94.1 18.2
3 0.667 0.333 0.460 94.1 17.8
